data_7024848
loop_
_publ_author_name
'Chandrasekhar, Vadapalli'
'Thirumoorthi, Ramalingam'

_publ_section_title
;
 Coordination polymers containing ferrocene backbone. Synthesis, structure
 and electrochemistry.
;
_journal_issue 10
_journal_name_full 'Dalton transactions (Cambridge, England : 2003)'
_journal_page_first 2684
_journal_page_last 2691
_journal_paper_doi 10.1039/b922044e
_journal_volume 39
_journal_year 2010
_chemical_formula_moiety 'C48 H38 Fe O4 Sn2'
_chemical_formula_sum 'C48 H38 Fe O4 Sn2'
_chemical_formula_weight 972.01
_chemical_name_systematic
;
?
;
_space_group_IT_number 14
_symmetry_cell_setting monoclinic
_symmetry_space_group_name_Hall '-P 2ybc'
_symmetry_space_group_name_H-M 'P 1 21/c 1'
_atom_sites_solution_hydrogens geom
_atom_sites_solution_primary direct
_atom_sites_solution_secondary difmap
_cell_angle_alpha 90.00
_cell_angle_beta 100.455(2)
_cell_angle_gamma 90.00
_cell_formula_units_Z 4
_cell_length_a 15.1735(14)
_cell_length_b 10.3222(9)
_cell_length_c 25.823(2)
_cell_measurement_reflns_used 5089
_cell_measurement_temperature 100(2)
_cell_measurement_theta_max 28.28
_cell_measurement_theta_min 2.29
_cell_volume 3977.4(6)
_computing_cell_refinement 'Bruker SMART'
_computing_data_collection 'Bruker SMART'
_computing_data_reduction 'Bruker SAINT'
_computing_structure_refinement 'SHELXL-97 (Sheldrick, 1997)'
_computing_structure_solution 'SHELXS-97 (Sheldrick, 1990)'
_diffrn_ambient_temperature 100(2)
_diffrn_measured_fraction_theta_full 0.994
_diffrn_measured_fraction_theta_max 0.994
_diffrn_measurement_device_type 'CCD area detector'
_diffrn_measurement_method 'phi and omega scans'
_diffrn_radiation_monochromator graphite
_diffrn_radiation_source 'fine-focus sealed tube'
_diffrn_radiation_type MoK\a
_diffrn_radiation_wavelength 0.71073
_diffrn_reflns_av_R_equivalents 0.0323
_diffrn_reflns_av_sigmaI/netI 0.0393
_diffrn_reflns_limit_h_max 8
_diffrn_reflns_limit_h_min -19
_diffrn_reflns_limit_k_max 13
_diffrn_reflns_limit_k_min -13
_diffrn_reflns_limit_l_max 32
_diffrn_reflns_limit_l_min -32
_diffrn_reflns_number 23394
_diffrn_reflns_theta_full 27.00
_diffrn_reflns_theta_max 27.00
_diffrn_reflns_theta_min 2.13
_exptl_absorpt_coefficient_mu 1.651
_exptl_absorpt_correction_T_max 0.8523
_exptl_absorpt_correction_T_min 0.7336
_exptl_absorpt_correction_type empirical
_exptl_absorpt_process_details SADABS
_exptl_crystal_colour orange
_exptl_crystal_density_diffrn 1.623
_exptl_crystal_density_method 'not measured'
_exptl_crystal_description block
_exptl_crystal_F_000 1936
_exptl_crystal_size_max 0.20
_exptl_crystal_size_mid 0.20
_exptl_crystal_size_min 0.10
_refine_diff_density_max 1.416
_refine_diff_density_min -0.730
_refine_diff_density_rms 0.155
_refine_ls_extinction_method none
_refine_ls_goodness_of_fit_ref 1.170
_refine_ls_hydrogen_treatment riding
_refine_ls_matrix_type full
_refine_ls_number_parameters 496
_refine_ls_number_reflns 8632
_refine_ls_number_restraints 0
_refine_ls_restrained_S_all 1.170
_refine_ls_R_factor_all 0.0441
_refine_ls_R_factor_gt 0.0350
_refine_ls_shift/su_max 0.001
_refine_ls_shift/su_mean 0.000
_refine_ls_structure_factor_coef Fsqd
_refine_ls_weighting_details 'calc w=1/[\s^2^(Fo^2^)+(0.0368P)^2^+13.0834P] where P=(Fo^2^+2Fc^2^)/3'
_refine_ls_weighting_scheme calc
_refine_ls_wR_factor_gt 0.0806
_refine_ls_wR_factor_ref 0.1087
_reflns_number_gt 7544
_reflns_number_total 8632
_reflns_threshold_expression >2sigma(I)
_cod_data_source_file b922044e.txt
_cod_data_source_block compound2
_cod_depositor_comments
;
The following automatic conversions were performed:

'_symmetry_cell_setting' value 'Monoclinic' changed to 'monoclinic'
according to /home/saulius/struct/CIF-dictionaries/cif_core.dic
dictionary named 'cif_core.dic' version 2.4.2 from 2011-04-26.

Automatic conversion script
Id: cif_fix_values 1891 2012-01-12 08:04:46Z andrius 
;
_cod_original_cell_volume 3977.3(6)
_cod_original_sg_symbol_H-M 'P2(1)/c '
_cod_database_code 7024848

loop_
_symmetry_equiv_pos_as_xyz
'x, y, z'
'-x, y+1/2, -z+1/2'
'-x, -y, -z'
'x, -y-1/2, z-1/2'

loop_
_atom_site_label
_atom_site_type_symbol
_atom_site_fract_x
_atom_site_fract_y
_atom_site_fract_z
_atom_site_U_iso_or_equiv
_atom_site_adp_type
_atom_site_occupancy
_atom_site_symmetry_multiplicity
_atom_site_calc_flag
_atom_site_refinement_flags
Sn1 Sn 0.264206(18) 0.41739(3) 0.021040(11) 0.01740(8) Uani 1 1 d .
Sn2 Sn 0.211783(19) 0.55135(3) 0.239092(11) 0.02039(9) Uani 1 1 d .
Fe1 Fe 0.41717(4) 0.84811(5) 0.12731(2) 0.01711(13) Uani 1 1 d .
O1 O 0.24784(19) 0.6008(3) 0.05253(11) 0.0198(6) Uani 1 1 d .
O2 O 0.3283(2) 0.5895(3) 0.21145(12) 0.0236(6) Uani 1 1 d .
O3 O 0.3106(2) 0.7812(3) 0.24709(12) 0.0258(7) Uani 1 1 d .
O4 O 0.36764(19) 0.6094(3) 0.01475(11) 0.0218(6) Uani 1 1 d .
C1 C 0.2397(3) 0.4311(4) -0.06254(16) 0.0193(8) Uani 1 1 d .
C2 C 0.3051(3) 0.4624(4) -0.09169(17) 0.0228(9) Uani 1 1 d .
H2 H 0.3656 0.4720 -0.0744 0.027 Uiso 1 1 calc R
C3 C 0.2831(3) 0.4799(4) -0.14588(18) 0.0276(10) Uani 1 1 d .
H3 H 0.3286 0.4983 -0.1657 0.033 Uiso 1 1 calc R
C4 C 0.1940(3) 0.4703(4) -0.17093(17) 0.0278(10) Uani 1 1 d .
H4 H 0.1781 0.4863 -0.2077 0.033 Uiso 1 1 calc R
C5 C 0.1287(3) 0.4375(4) -0.14222(17) 0.0261(10) Uani 1 1 d .
H5 H 0.0682 0.4279 -0.1594 0.031 Uiso 1 1 calc R
C6 C 0.1516(3) 0.4185(4) -0.08835(18) 0.0243(9) Uani 1 1 d .
H6 H 0.1063 0.3967 -0.0688 0.029 Uiso 1 1 calc R
C7 C 0.1471(3) 0.3233(4) 0.03830(16) 0.0218(9) Uani 1 1 d .
C8 C 0.1476(3) 0.1872(4) 0.03627(17) 0.0227(9) Uani 1 1 d .
H8 H 0.2008 0.1432 0.0319 0.027 Uiso 1 1 calc R
C9 C 0.0716(3) 0.1163(4) 0.04055(18) 0.0249(9) Uani 1 1 d .
H9 H 0.0732 0.0243 0.0398 0.030 Uiso 1 1 calc R
C10 C -0.0068(3) 0.1804(5) 0.04592(18) 0.0298(10) Uani 1 1 d .
H10 H -0.0594 0.1322 0.0481 0.036 Uiso 1 1 calc R
C11 C -0.0084(3) 0.3149(5) 0.04809(18) 0.0284(10) Uani 1 1 d .
H11 H -0.0616 0.3589 0.0522 0.034 Uiso 1 1 calc R
C12 C 0.0685(3) 0.3847(4) 0.04414(17) 0.0226(9) Uani 1 1 d .
H12 H 0.0670 0.4766 0.0455 0.027 Uiso 1 1 calc R
C13 C 0.3818(3) 0.3433(4) 0.06825(16) 0.0198(8) Uani 1 1 d .
C14 C 0.3809(3) 0.3166(4) 0.12128(16) 0.0208(8) Uani 1 1 d .
H14 H 0.3264 0.3248 0.1342 0.025 Uiso 1 1 calc R
C15 C 0.4575(3) 0.2787(4) 0.15507(18) 0.0271(10) Uani 1 1 d .
H15 H 0.4558 0.2616 0.1910 0.033 Uiso 1 1 calc R
C16 C 0.5376(3) 0.2653(4) 0.13631(18) 0.0274(10) Uani 1 1 d .
H16 H 0.5906 0.2391 0.1595 0.033 Uiso 1 1 calc R
C17 C 0.5398(3) 0.2904(4) 0.08399(17) 0.0219(9) Uani 1 1 d .
H17 H 0.5941 0.2794 0.0711 0.026 Uiso 1 1 calc R
C18 C 0.4630(3) 0.3315(4) 0.05021(16) 0.0196(8) Uani 1 1 d .
H18 H 0.4656 0.3516 0.0146 0.023 Uiso 1 1 calc R
C19 C 0.3179(3) 0.6634(4) 0.04092(16) 0.0203(8) Uani 1 1 d .
C20 C 0.3331(3) 0.7964(4) 0.05992(15) 0.0191(8) Uani 1 1 d .
C21 C 0.4036(3) 0.8768(4) 0.04823(16) 0.0193(8) Uani 1 1 d .
H21 H 0.4482 0.8528 0.0257 0.023 Uiso 1 1 calc R
C22 C 0.3982(3) 0.9977(4) 0.07402(16) 0.0226(9) Uani 1 1 d .
H22 H 0.4392 1.0732 0.0733 0.027 Uiso 1 1 calc R
C23 C 0.3248(3) 0.9918(4) 0.10159(16) 0.0210(8) Uani 1 1 d .
H23 H 0.3060 1.0623 0.1238 0.025 Uiso 1 1 calc R
C24 C 0.2850(3) 0.8675(4) 0.09328(15) 0.0190(8) Uani 1 1 d .
H24 H 0.2325 0.8354 0.1081 0.023 Uiso 1 1 calc R
C25 C 0.4662(3) 0.8832(4) 0.20488(16) 0.0212(8) Uani 1 1 d .
H25 H 0.4473 0.9547 0.2266 0.025 Uiso 1 1 calc R
C26 C 0.5361(3) 0.8890(4) 0.17527(17) 0.0254(9) Uani 1 1 d .
H26 H 0.5747 0.9662 0.1722 0.030 Uiso 1 1 calc R
C27 C 0.5415(3) 0.7674(4) 0.15010(16) 0.0224(9) Uani 1 1 d .
H27 H 0.5844 0.7443 0.1263 0.027 Uiso 1 1 calc R
C28 C 0.4752(3) 0.6847(4) 0.16448(16) 0.0227(9) Uani 1 1 d .
H28 H 0.4628 0.5934 0.1524 0.027 Uiso 1 1 calc R
C29 C 0.4275(3) 0.7560(4) 0.19803(16) 0.0215(9) Uani 1 1 d .
C30 C 0.3509(3) 0.7113(4) 0.22095(16) 0.0218(9) Uani 1 1 d .
C31 C 0.1147(3) 0.6763(4) 0.19585(17) 0.0229(9) Uani 1 1 d .
C32 C 0.1071(3) 0.6837(4) 0.14095(17) 0.0232(9) Uani 1 1 d .
H32 H 0.1431 0.6291 0.1237 0.028 Uiso 1 1 calc R
C33 C 0.0474(3) 0.7701(5) 0.11133(19) 0.0301(10) Uani 1 1 d .
H33 H 0.0430 0.7745 0.0742 0.036 Uiso 1 1 calc R
C34 C -0.0057(3) 0.8498(5) 0.1365(2) 0.0336(11) Uani 1 1 d .
H34 H -0.0462 0.9091 0.1165 0.040 Uiso 1 1 calc R
C35 C 0.0004(3) 0.8427(5) 0.1908(2) 0.0314(10) Uani 1 1 d .
H35 H -0.0364 0.8964 0.2078 0.038 Uiso 1 1 calc R
C36 C 0.0607(3) 0.7564(5) 0.22041(19) 0.0286(10) Uani 1 1 d .
H36 H 0.0648 0.7523 0.2575 0.034 Uiso 1 1 calc R
C37 C 0.2276(3) 0.5583(4) 0.32284(17) 0.0226(9) Uani 1 1 d .
C38 C 0.2245(3) 0.6749(4) 0.34924(17) 0.0232(9) Uani 1 1 d .
H38 H 0.2186 0.7540 0.3301 0.028 Uiso 1 1 calc R
C39 C 0.2300(3) 0.6764(5) 0.40444(18) 0.0286(10) Uani 1 1 d .
H39 H 0.2269 0.7560 0.4225 0.034 Uiso 1 1 calc R
C40 C 0.2402(3) 0.5603(5) 0.43205(18) 0.0290(10) Uani 1 1 d .
H40 H 0.2445 0.5609 0.4692 0.035 Uiso 1 1 calc R
C41 C 0.2440(3) 0.4435(5) 0.40596(18) 0.0296(10) Uani 1 1 d .
H41 H 0.2522 0.3647 0.4252 0.036 Uiso 1 1 calc R
C42 C 0.2358(3) 0.4424(4) 0.35109(18) 0.0246(9) Uani 1 1 d .
H42 H 0.2358 0.3623 0.3330 0.029 Uiso 1 1 calc R
C43 C 0.1969(3) 0.3536(4) 0.21532(16) 0.0222(9) Uani 1 1 d .
C44 C 0.2672(3) 0.2665(5) 0.22838(16) 0.0254(9) Uani 1 1 d .
H44 H 0.3236 0.2969 0.2464 0.030 Uiso 1 1 calc R
C45 C 0.2569(3) 0.1352(5) 0.21568(18) 0.0302(10) Uani 1 1 d .
H45 H 0.3059 0.0772 0.2245 0.036 Uiso 1 1 calc R
C46 C 0.1735(4) 0.0903(4) 0.18979(18) 0.0304(11) Uani 1 1 d .
H46 H 0.1654 0.0011 0.1812 0.036 Uiso 1 1 calc R
C47 C 0.1035(4) 0.1749(5) 0.17686(18) 0.0316(11) Uani 1 1 d .
H47 H 0.0469 0.1438 0.1595 0.038 Uiso 1 1 calc R
C48 C 0.1145(3) 0.3069(5) 0.18895(17) 0.0272(10) Uani 1 1 d .
H48 H 0.0656 0.3648 0.1792 0.033 Uiso 1 1 calc R

loop_
_atom_site_aniso_label
_atom_site_aniso_U_11
_atom_site_aniso_U_22
_atom_site_aniso_U_33
_atom_site_aniso_U_23
_atom_site_aniso_U_13
_atom_site_aniso_U_12
Sn1 0.01622(15) 0.01791(14) 0.01799(15) 0.00008(10) 0.00292(11) -0.00190(10)
Sn2 0.01866(15) 0.02364(16) 0.01900(15) -0.00058(11) 0.00375(11) -0.00190(11)
Fe1 0.0164(3) 0.0170(3) 0.0175(3) 0.0004(2) 0.0021(2) -0.0008(2)
O1 0.0189(14) 0.0187(14) 0.0216(14) -0.0002(11) 0.0033(12) -0.0065(12)
O2 0.0199(15) 0.0248(15) 0.0274(16) 0.0043(12) 0.0075(13) -0.0044(12)
O3 0.0241(16) 0.0321(17) 0.0211(15) -0.0020(13) 0.0039(12) -0.0014(13)
O4 0.0204(15) 0.0231(15) 0.0222(15) -0.0019(12) 0.0049(12) -0.0033(12)
C1 0.021(2) 0.0122(18) 0.023(2) -0.0011(15) -0.0022(16) 0.0065(15)
C2 0.018(2) 0.023(2) 0.027(2) -0.0038(17) 0.0036(17) -0.0031(17)
C3 0.033(3) 0.025(2) 0.027(2) -0.0006(18) 0.0103(19) 0.0004(19)
C4 0.037(3) 0.026(2) 0.019(2) -0.0084(17) 0.0009(18) 0.003(2)
C5 0.026(2) 0.032(2) 0.018(2) -0.0040(17) -0.0013(17) -0.0012(19)
C6 0.023(2) 0.022(2) 0.028(2) -0.0069(17) 0.0075(18) -0.0041(17)
C7 0.021(2) 0.025(2) 0.0185(19) 0.0047(16) 0.0002(16) -0.0015(17)
C8 0.019(2) 0.022(2) 0.026(2) 0.0029(17) 0.0032(17) 0.0025(17)
C9 0.025(2) 0.018(2) 0.032(2) 0.0003(17) 0.0076(19) -0.0038(17)
C10 0.025(2) 0.039(3) 0.027(2) -0.001(2) 0.0097(19) -0.014(2)
C11 0.023(2) 0.036(3) 0.029(2) -0.0030(19) 0.0090(19) 0.0054(19)
C12 0.024(2) 0.018(2) 0.025(2) -0.0002(16) 0.0040(17) -0.0011(17)
C13 0.020(2) 0.0184(19) 0.021(2) -0.0016(16) 0.0037(16) -0.0033(16)
C14 0.023(2) 0.020(2) 0.0186(19) 0.0009(16) 0.0023(16) 0.0001(17)
C15 0.031(2) 0.027(2) 0.022(2) 0.0015(18) 0.0040(18) -0.0016(19)
C16 0.022(2) 0.030(2) 0.028(2) -0.0001(19) -0.0013(18) -0.0034(19)
C17 0.016(2) 0.023(2) 0.028(2) -0.0007(17) 0.0062(17) -0.0035(16)
C18 0.018(2) 0.021(2) 0.020(2) 0.0022(16) 0.0052(16) -0.0025(16)
C19 0.021(2) 0.021(2) 0.0188(19) 0.0016(16) 0.0023(16) -0.0038(17)
C20 0.021(2) 0.020(2) 0.0157(18) 0.0005(15) 0.0014(16) -0.0014(16)
C21 0.019(2) 0.021(2) 0.0172(19) -0.0025(16) 0.0005(16) -0.0006(16)
C22 0.024(2) 0.022(2) 0.022(2) 0.0030(17) 0.0012(17) -0.0012(17)
C23 0.023(2) 0.0178(19) 0.022(2) -0.0019(16) 0.0034(17) 0.0009(17)
C24 0.020(2) 0.0184(19) 0.0170(19) 0.0036(15) -0.0004(16) 0.0018(16)
C25 0.018(2) 0.028(2) 0.0163(19) 0.0021(16) -0.0018(16) 0.0016(17)
C26 0.018(2) 0.028(2) 0.027(2) 0.0064(18) -0.0036(17) -0.0048(18)
C27 0.018(2) 0.030(2) 0.019(2) 0.0023(17) 0.0037(16) -0.0011(18)
C28 0.023(2) 0.024(2) 0.019(2) 0.0032(16) -0.0019(17) 0.0017(17)
C29 0.018(2) 0.022(2) 0.023(2) 0.0055(17) 0.0001(16) -0.0004(17)
C30 0.017(2) 0.027(2) 0.019(2) 0.0016(17) -0.0035(16) 0.0004(17)
C31 0.019(2) 0.026(2) 0.024(2) 0.0002(17) 0.0054(17) -0.0010(17)
C32 0.016(2) 0.029(2) 0.024(2) 0.0013(17) 0.0032(17) -0.0010(17)
C33 0.021(2) 0.039(3) 0.030(2) 0.008(2) 0.0048(19) -0.009(2)
C34 0.029(2) 0.028(2) 0.043(3) 0.013(2) 0.003(2) 0.001(2)
C35 0.017(2) 0.033(2) 0.044(3) 0.001(2) 0.006(2) 0.0079(19)
C36 0.024(2) 0.032(2) 0.029(2) 0.0002(19) 0.0035(19) -0.0002(19)
C37 0.0111(19) 0.031(2) 0.026(2) -0.0023(18) 0.0052(16) -0.0028(17)
C38 0.021(2) 0.020(2) 0.029(2) -0.0044(17) 0.0041(18) -0.0028(17)
C39 0.027(2) 0.030(2) 0.030(2) -0.0055(19) 0.0085(19) -0.0043(19)
C40 0.019(2) 0.045(3) 0.024(2) -0.006(2) 0.0045(18) -0.008(2)
C41 0.030(2) 0.036(3) 0.022(2) 0.0037(19) 0.0020(19) -0.005(2)
C42 0.017(2) 0.025(2) 0.032(2) -0.0037(18) 0.0058(18) -0.0003(17)
C43 0.028(2) 0.026(2) 0.0163(19) -0.0059(16) 0.0116(17) -0.0065(18)
C44 0.021(2) 0.038(3) 0.019(2) 0.0021(18) 0.0077(17) -0.0016(19)
C45 0.036(3) 0.032(2) 0.025(2) 0.0025(19) 0.012(2) 0.001(2)
C46 0.049(3) 0.023(2) 0.023(2) 0.0014(18) 0.015(2) -0.007(2)
C47 0.039(3) 0.029(2) 0.025(2) -0.0050(19) 0.004(2) -0.011(2)
C48 0.021(2) 0.037(3) 0.023(2) 0.0033(19) 0.0023(18) 0.0006(19)

loop_
_atom_type_symbol
_atom_type_description
_atom_type_scat_dispersion_real
_atom_type_scat_dispersion_imag
_atom_type_scat_source
C C 0.0033 0.0016 'International Tables Vol C Tables 4.2.6.8 and 6.1.1.4'
H H 0.0000 0.0000 'International Tables Vol C Tables 4.2.6.8 and 6.1.1.4'
O O 0.0106 0.0060 'International Tables Vol C Tables 4.2.6.8 and 6.1.1.4'
Fe Fe 0.3463 0.8444 'International Tables Vol C Tables 4.2.6.8 and 6.1.1.4'
Sn Sn -0.6537 1.4246 'International Tables Vol C Tables 4.2.6.8 and 6.1.1.4'

loop_
_geom_angle_atom_site_label_1
_geom_angle_atom_site_label_2
_geom_angle_atom_site_label_3
_geom_angle
O1 Sn1 C13 104.50(13)
O1 Sn1 C1 108.83(13)
C13 Sn1 C1 125.68(16)
O1 Sn1 C7 99.66(14)
C13 Sn1 C7 111.20(16)
C1 Sn1 C7 104.04(16)
O1 Sn1 O4 55.93(10)
C13 Sn1 O4 81.55(13)
C1 Sn1 O4 83.10(13)
C7 Sn1 O4 155.31(14)
O2 Sn2 C31 105.02(14)
O2 Sn2 C43 97.84(14)
C31 Sn2 C43 113.83(17)
O2 Sn2 C37 113.53(14)
C31 Sn2 C37 116.97(17)
C43 Sn2 C37 108.08(16)
C20 Fe1 C21 41.09(16)
C20 Fe1 C25 161.43(17)
C21 Fe1 C25 155.76(17)
C20 Fe1 C29 125.34(17)
C21 Fe1 C29 160.56(17)
C25 Fe1 C29 41.24(17)
C20 Fe1 C26 157.34(18)
C21 Fe1 C26 119.76(17)
C25 Fe1 C26 40.66(17)
C29 Fe1 C26 68.70(17)
C20 Fe1 C24 40.99(16)
C21 Fe1 C24 69.05(16)
C25 Fe1 C24 123.95(17)
C29 Fe1 C24 109.89(17)
C26 Fe1 C24 158.45(18)
C20 Fe1 C27 122.76(17)
C21 Fe1 C27 105.52(17)
C25 Fe1 C27 68.73(17)
C29 Fe1 C27 68.65(17)
C26 Fe1 C27 40.74(18)
C24 Fe1 C27 160.40(17)
C20 Fe1 C22 68.53(16)
C21 Fe1 C22 40.75(16)
C25 Fe1 C22 120.43(17)
C29 Fe1 C22 158.30(18)
C26 Fe1 C22 104.62(17)
C24 Fe1 C22 68.38(17)
C27 Fe1 C22 120.54(17)
C20 Fe1 C28 109.44(17)
C21 Fe1 C28 122.94(17)
C25 Fe1 C28 68.81(17)
C29 Fe1 C28 40.83(17)
C26 Fe1 C28 68.29(17)
C24 Fe1 C28 125.66(17)
C27 Fe1 C28 40.45(17)
C22 Fe1 C28 157.68(18)
C20 Fe1 C23 68.27(16)
C21 Fe1 C23 68.52(16)
C25 Fe1 C23 107.07(17)
C29 Fe1 C23 124.07(17)
C26 Fe1 C23 121.36(18)
C24 Fe1 C23 40.32(16)
C27 Fe1 C23 156.92(17)
C22 Fe1 C23 40.54(17)
C28 Fe1 C23 161.15(17)
C19 O1 Sn1 101.3(2)
C30 O2 Sn2 109.3(3)
C19 O4 Sn1 82.6(2)
C2 C1 C6 118.8(4)
C2 C1 Sn1 123.8(3)
C6 C1 Sn1 117.2(3)
C1 C2 C3 120.8(4)
C1 C2 H2 119.6
C3 C2 H2 119.6
C2 C3 C4 119.5(4)
C2 C3 H3 120.2
C4 C3 H3 120.2
C5 C4 C3 119.9(4)
C5 C4 H4 120.1
C3 C4 H4 120.1
C4 C5 C6 120.0(4)
C4 C5 H5 120.0
C6 C5 H5 120.0
C5 C6 C1 120.9(4)
C5 C6 H6 119.6
C1 C6 H6 119.6
C12 C7 C8 118.2(4)
C12 C7 Sn1 125.4(3)
C8 C7 Sn1 115.8(3)
C9 C8 C7 120.9(4)
C9 C8 H8 119.5
C7 C8 H8 119.5
C8 C9 C10 119.7(4)
C8 C9 H9 120.1
C10 C9 H9 120.1
C9 C10 C11 120.0(4)
C9 C10 H10 120.0
C11 C10 H10 120.0
C12 C11 C10 119.6(4)
C12 C11 H11 120.2
C10 C11 H11 120.2
C7 C12 C11 121.5(4)
C7 C12 H12 119.3
C11 C12 H12 119.3
C18 C13 C14 118.3(4)
C18 C13 Sn1 122.8(3)
C14 C13 Sn1 118.6(3)
C15 C14 C13 121.3(4)
C15 C14 H14 119.4
C13 C14 H14 119.4
C14 C15 C16 119.8(4)
C14 C15 H15 120.1
C16 C15 H15 120.1
C17 C16 C15 119.9(4)
C17 C16 H16 120.0
C15 C16 H16 120.0
C16 C17 C18 120.3(4)
C16 C17 H17 119.9
C18 C17 H17 119.9
C17 C18 C13 120.5(4)
C17 C18 H18 119.8
C13 C18 H18 119.8
O4 C19 O1 120.0(4)
O4 C19 C20 122.2(4)
O1 C19 C20 117.8(4)
C21 C20 C24 108.2(4)
C21 C20 C19 123.6(4)
C24 C20 C19 128.2(4)
C21 C20 Fe1 69.6(2)
C24 C20 Fe1 70.1(2)
C19 C20 Fe1 124.7(3)
C22 C21 C20 107.6(4)
C22 C21 Fe1 70.3(2)
C20 C21 Fe1 69.3(2)
C22 C21 H21 126.2
C20 C21 H21 126.2
Fe1 C21 H21 126.2
C21 C22 C23 108.2(4)
C21 C22 Fe1 69.0(2)
C23 C22 Fe1 70.2(2)
C21 C22 H22 125.9
C23 C22 H22 125.9
Fe1 C22 H22 125.9
C24 C23 C22 108.2(4)
C24 C23 Fe1 69.2(2)
C22 C23 Fe1 69.3(2)
C24 C23 H23 125.9
C22 C23 H23 125.9
Fe1 C23 H23 125.9
C23 C24 C20 107.8(4)
C23 C24 Fe1 70.5(2)
C20 C24 Fe1 69.0(2)
C23 C24 H24 126.1
C20 C24 H24 126.1
Fe1 C24 H24 126.1
C26 C25 C29 107.5(4)
C26 C25 Fe1 69.7(2)
C29 C25 Fe1 69.4(2)
C26 C25 H25 126.2
C29 C25 H25 126.2
Fe1 C25 H25 126.2
C25 C26 C27 108.7(4)
C25 C26 Fe1 69.6(2)
C27 C26 Fe1 70.0(2)
C25 C26 H26 125.7
C27 C26 H26 125.7
Fe1 C26 H26 125.7
C28 C27 C26 108.0(4)
C28 C27 Fe1 70.1(2)
C26 C27 Fe1 69.3(2)
C28 C27 H27 126.0
C26 C27 H27 126.0
Fe1 C27 H27 126.0
C27 C28 C29 108.0(4)
C27 C28 Fe1 69.4(2)
C29 C28 Fe1 68.9(2)
C27 C28 H28 126.0
C29 C28 H28 126.0
Fe1 C28 H28 126.0
C28 C29 C25 107.8(4)
C28 C29 C30 127.3(4)
C25 C29 C30 124.9(4)
C28 C29 Fe1 70.3(2)
C25 C29 Fe1 69.4(2)
C30 C29 Fe1 124.6(3)
O3 C30 O2 121.8(4)
O3 C30 C29 123.1(4)
O2 C30 C29 115.1(4)
C36 C31 C32 118.7(4)
C36 C31 Sn2 122.1(3)
C32 C31 Sn2 119.2(3)
C33 C32 C31 120.9(4)
C33 C32 H32 119.6
C31 C32 H32 119.6
C34 C33 C32 119.7(4)
C34 C33 H33 120.2
C32 C33 H33 120.2
C35 C34 C33 120.1(4)
C35 C34 H34 120.0
C33 C34 H34 120.0
C34 C35 C36 120.2(4)
C34 C35 H35 119.9
C36 C35 H35 119.9
C31 C36 C35 120.5(4)
C31 C36 H36 119.7
C35 C36 H36 119.7
C38 C37 C42 119.6(4)
C38 C37 Sn2 121.3(3)
C42 C37 Sn2 119.0(3)
C37 C38 C39 120.2(4)
C37 C38 H38 119.9
C39 C38 H38 119.9
C40 C39 C38 119.3(4)
C40 C39 H39 120.3
C38 C39 H39 120.3
C41 C40 C39 120.7(4)
C41 C40 H40 119.6
C39 C40 H40 119.6
C40 C41 C42 119.7(4)
C40 C41 H41 120.2
C42 C41 H41 120.2
C37 C42 C41 120.4(4)
C37 C42 H42 119.8
C41 C42 H42 119.8
C44 C43 C48 118.4(4)
C44 C43 Sn2 120.9(3)
C48 C43 Sn2 120.7(3)
C43 C44 C45 121.5(4)
C43 C44 H44 119.2
C45 C44 H44 119.2
C44 C45 C46 119.1(5)
C44 C45 H45 120.4
C46 C45 H45 120.4
C47 C46 C45 120.0(4)
C47 C46 H46 120.0
C45 C46 H46 120.0
C46 C47 C48 120.7(5)
C46 C47 H47 119.6
C48 C47 H47 119.6
C43 C48 C47 120.3(4)
C43 C48 H48 119.9
C47 C48 H48 119.9

loop_
_geom_bond_atom_site_label_1
_geom_bond_atom_site_label_2
_geom_bond_distance
Sn1 O1 2.093(3)
Sn1 C13 2.113(4)
Sn1 C1 2.127(4)
Sn1 C7 2.142(4)
Sn1 O4 2.552(3)
Sn2 O2 2.061(3)
Sn2 C31 2.117(4)
Sn2 C43 2.132(4)
Sn2 C37 2.133(4)
Fe1 C20 2.034(4)
Fe1 C21 2.036(4)
Fe1 C25 2.039(4)
Fe1 C29 2.039(4)
Fe1 C26 2.039(4)
Fe1 C24 2.048(4)
Fe1 C27 2.049(4)
Fe1 C22 2.053(4)
Fe1 C28 2.058(4)
Fe1 C23 2.065(4)
O1 C19 1.324(5)
O2 C30 1.314(5)
O3 C30 1.225(5)
O4 C19 1.233(5)
C1 C2 1.387(6)
C1 C6 1.388(6)
C2 C3 1.390(6)
C2 H2 0.9500
C3 C4 1.393(7)
C3 H3 0.9500
C4 C5 1.382(7)
C4 H4 0.9500
C5 C6 1.385(6)
C5 H5 0.9500
C6 H6 0.9500
C7 C12 1.383(6)
C7 C8 1.406(6)
C8 C9 1.387(6)
C8 H8 0.9500
C9 C10 1.390(7)
C9 H9 0.9500
C10 C11 1.391(7)
C10 H10 0.9500
C11 C12 1.390(6)
C11 H11 0.9500
C12 H12 0.9500
C13 C18 1.399(6)
C13 C14 1.399(6)
C14 C15 1.378(6)
C14 H14 0.9500
C15 C16 1.394(6)
C15 H15 0.9500
C16 C17 1.382(6)
C16 H16 0.9500
C17 C18 1.390(6)
C17 H17 0.9500
C18 H18 0.9500
C19 C20 1.462(6)
C20 C21 1.428(6)
C20 C24 1.429(6)
C21 C22 1.424(6)
C21 H21 1.0000
C22 C23 1.427(6)
C22 H22 1.0000
C23 C24 1.418(6)
C23 H23 1.0000
C24 H24 1.0000
C25 C26 1.417(6)
C25 C29 1.436(6)
C25 H25 1.0000
C26 C27 1.423(6)
C26 H26 1.0000
C27 C28 1.420(6)
C27 H27 1.0000
C28 C29 1.429(6)
C28 H28 1.0000
C29 C30 1.472(6)
C31 C36 1.395(6)
C31 C32 1.404(6)
C32 C33 1.397(6)
C32 H32 0.9500
C33 C34 1.392(7)
C33 H33 0.9500
C34 C35 1.390(7)
C34 H34 0.9500
C35 C36 1.401(6)
C35 H35 0.9500
C36 H36 0.9500
C37 C38 1.389(6)
C37 C42 1.395(6)
C38 C39 1.413(6)
C38 H38 0.9500
C39 C40 1.388(7)
C39 H39 0.9500
C40 C41 1.388(7)
C40 H40 0.9500
C41 C42 1.400(6)
C41 H41 0.9500
C42 H42 0.9500
C43 C44 1.389(6)
C43 C48 1.397(6)
C44 C45 1.396(7)
C44 H44 0.9500
C45 C46 1.399(7)
C45 H45 0.9500
C46 C47 1.368(7)
C46 H46 0.9500
C47 C48 1.401(7)
C47 H47 0.9500
C48 H48 0.9500
